data_9013319
loop_
_publ_author_name
'Antao, S. M.'
'Hassan, I.'
'Wang, J.'
'Lee, P. L.'
'Toby, B. H.'

_publ_section_title
;State-of-the-art high-resolution powder X-ray diffraction (HRPXRD)
 illustrated with Rietveld structure refinement of quartz, sodalite,
 tremolite, and meionite Locality: Gouverneur district, New York
;
_journal_name_full 'The Canadian Mineralogist'
_journal_page_first 1501
_journal_page_last 1509
_journal_paper_doi 10.3749/canmin.46.5.1501
_journal_volume 46
_journal_year 2008
_chemical_formula_sum 'Al0.2 Ca1.8 F0.66 Fe0.06 K0.12 Mg4.94 Na0.38 O23.34 Si7.8'
_chemical_name_mineral Tremolite
_space_group_IT_number 12
_symmetry_space_group_name_Hall '-C 2y'
_symmetry_space_group_name_H-M 'C 1 2/m 1'
_cell_angle_alpha 90
_cell_angle_beta 104.7566
_cell_angle_gamma 90
_cell_length_a 9.85145
_cell_length_b 18.02911
_cell_length_c 5.273416
_cell_formula_units_Z 2
_cell_volume 905.733
_exptl_crystal_density_diffrn 3.005
_cod_original_formula_sum 'Na.38 Ca1.8 K.12 Mg4.94 Fe.06 Si7.8 Al.2 O23.34 F.66'
_cod_database_code 9013319

loop_
_symmetry_equiv_pos_as_xyz
x,y,z
1/2+x,1/2+y,z
x,-y,z
1/2+x,1/2-y,z
-x,y,-z
1/2-x,1/2+y,-z
-x,-y,-z
1/2-x,1/2-y,-z

loop_
_atom_site_aniso_label
_atom_site_aniso_U_11
_atom_site_aniso_U_22
_atom_site_aniso_U_33
_atom_site_aniso_U_12
_atom_site_aniso_U_13
_atom_site_aniso_U_23
Na1 0.01320 0.00560 0.00850 0.00000 0.00740 0.00000
Ca 0.01320 0.00560 0.00850 0.00000 0.00740 0.00000
Na2 0.16000 0.07900 0.26300 0.00000 0.18500 0.00000
K 0.16000 0.07900 0.26300 0.00000 0.18500 0.00000
Mg1 0.01710 0.00340 0.00170 0.00000 0.00710 0.00000
Mg2 0.00910 0.00950 0.00630 0.00000 0.00290 0.00000
Fe 0.00910 0.00950 0.00630 0.00000 0.00290 0.00000
Mg3 0.00870 0.00930 0.00790 0.00000 0.00350 0.00000
Si1 0.00500 0.00450 0.00470 -0.00120 0.00060 -0.00050
Al1 0.00500 0.00450 0.00470 -0.00120 0.00060 -0.00050
Si2 0.00700 0.00500 0.00290 -0.00230 0.00250 -0.00140
O1 0.00680 0.00370 0.00330 -0.00140 -0.00270 0.00210
O2 0.01790 0.00610 0.00640 -0.00280 0.00890 -0.00120
O3 0.03090 0.00540 0.01370 0.00000 0.01560 0.00000
F 0.03090 0.00540 0.01370 0.00000 0.01560 0.00000
O4 0.00860 0.00440 0.00200 -0.00240 -0.00020 -0.00080
O5 0.00620 0.00900 0.01060 0.01150 0.00530 0.00230
O6 0.00990 0.00810 0.00650 0.00290 0.00320 0.00190
O7 0.01430 0.01860 0.00710 0.00000 0.00460 0.00000

loop_
_atom_site_label
_atom_site_fract_x
_atom_site_fract_y
_atom_site_fract_z
_atom_site_occupancy
_atom_site_U_iso_or_equiv
Na1 0.00000 0.27779 0.50000 0.10000 0.00800
Ca 0.00000 0.27779 0.50000 0.90000 0.00800
Na2 0.00000 0.50000 0.00000 0.18000 0.14240
K 0.00000 0.50000 0.00000 0.12000 0.14240
Mg1 0.00000 0.08840 0.50000 1.00000 0.00620
Mg2 0.00000 0.17720 0.00000 0.97000 0.00800
Fe 0.00000 0.17720 0.00000 0.03000 0.00800
Mg3 0.00000 0.00000 0.00000 1.00000 0.00830
Si1 0.27914 0.08413 0.29810 0.95000 0.00480
Al1 0.27914 0.08413 0.29810 0.05000 0.00480
Si2 0.28831 0.17138 0.80430 1.00000 0.00460
O1 0.11290 0.08519 0.22190 1.00000 0.00520
O2 0.12100 0.17050 0.72780 1.00000 0.00870
O3 0.10980 0.00000 0.71580 0.67000 0.01430
F 0.10980 0.00000 0.71580 0.33000 0.01430
O4 0.36380 0.24776 0.79230 1.00000 0.00510
O5 0.34530 0.13409 0.09920 1.00000 0.00800
O6 0.34410 0.11854 0.59060 1.00000 0.00780
O7 0.33670 0.00000 0.29230 1.00000 0.01270
